data_7123277
loop_
_publ_author_name
'Goossen, Lukas J.'
'Pirkl, Nico'
'Del Grosso , Alessandro'
'Mallick, Bert'
'Doppiu, Angelino'

_publ_section_title
;
 Dihalogen-bridged NHC-palladium(I) dimers: synthesis, characterisation
 and applications in cross-coupling reactions
;
_journal_name_full 'Chemical Communications'
_journal_paper_doi 10.1039/C9CC02239B
_journal_year 2019
_chemical_formula_moiety '2(C27 H36 I N2 Pd)'
_chemical_formula_sum 'C54 H72 I2 N4 Pd2'
_chemical_formula_weight 1243.75
_space_group_crystal_system monoclinic
_space_group_IT_number 14
_space_group_name_Hall '-P 2ybc'
_space_group_name_H-M_alt 'P 1 21/c 1'
_symmetry_space_group_name_Hall '-P 2ybc'
_symmetry_space_group_name_H-M 'P 1 21/c 1'
_atom_sites_solution_hydrogens geom
_atom_sites_solution_primary dual
_audit_creation_date 2019-02-07
_audit_creation_method
;
Olex2 1.2-alpha
(compiled 2018.03.09 svn.r3491 for OlexSys, GUI svn.r5477)
;
_audit_update_record
;
2019-02-07 deposited with the CCDC.    2019-04-03 downloaded from the CCDC.
;
_cell_angle_alpha 90
_cell_angle_beta 107.883(6)
_cell_angle_gamma 90
_cell_formula_units_Z 4
_cell_length_a 26.6817(12)
_cell_length_b 10.4999(7)
_cell_length_c 20.3690(12)
_cell_measurement_reflns_used 4306
_cell_measurement_temperature 99.9(2)
_cell_measurement_theta_max 73.6230
_cell_measurement_theta_min 4.3690
_cell_volume 5430.8(6)
_computing_cell_refinement 'CrysAlisPro 1.171.38.46 (Rigaku OD, 2015)'
_computing_data_collection 'CrysAlisPro 1.171.38.46 (Rigaku OD, 2015)'
_computing_data_reduction 'CrysAlisPro 1.171.38.46 (Rigaku OD, 2015)'
_computing_molecular_graphics 'Olex2 (Dolomanov et al., 2009)'
_computing_publication_material 'Olex2 (Dolomanov et al., 2009)'
_computing_structure_refinement 'ShelXL (Sheldrick, 2015)'
_computing_structure_solution 'ShelXT (Sheldrick, 2015)'
_diffrn_ambient_environment N~2~
_diffrn_ambient_temperature 99.9(2)
_diffrn_detector 'CCD plate'
_diffrn_detector_area_resol_mean 10.4409
_diffrn_detector_type Atlas
_diffrn_measured_fraction_theta_full 0.9750
_diffrn_measured_fraction_theta_max 0.9749
_diffrn_measurement_details
;
List of Runs (angles in degrees, time in seconds): # Type Start End Width t~exp~ \w \q \k \f Frames -------------------------------------------------------------------------- 1 \w -6.00 21.00 1.00 61.95 -- -42.40 38.00 -60.00 27 2 \w -116.00 -11.00 1.00 61.95 -- -42.40 -73.00 157.00 105 3 \w -64.00 -15.00 1.00 61.95 -- -42.40 38.00 -60.00 49 4 \w 2.00 89.00 1.00 61.95 -- 42.40-125.00 60.00 87 5 \w 39.00 89.00 1.00 247.79 -- 109.91 -61.00 60.00 50 6 \w 70.00 114.00 1.00 247.79 -- 109.91-109.00 75.00 44 7 \w 76.00 158.00 1.00 247.79 -- 109.91 125.00-180.00 82 8 \w 71.00 104.00 1.00 247.79 -- 109.91 -45.00 60.00 33
;
_diffrn_measurement_device 'four-circle diffractometer'
_diffrn_measurement_device_type 'SuperNova, Single source at offset, Atlas'
_diffrn_measurement_method '\w scans'
_diffrn_orient_matrix_type 'CrysAlisPro convention (1999,Acta A55,543-557)'
_diffrn_orient_matrix_UB_11 0.0368608000
_diffrn_orient_matrix_UB_12 0.0768754000
_diffrn_orient_matrix_UB_13 0.0598668000
_diffrn_orient_matrix_UB_21 0.0326651000
_diffrn_orient_matrix_UB_22 -0.1209981000
_diffrn_orient_matrix_UB_23 0.0266575000
_diffrn_orient_matrix_UB_31 0.0354890000
_diffrn_orient_matrix_UB_32 0.0310397000
_diffrn_orient_matrix_UB_33 -0.0449428000
_diffrn_radiation_monochromator mirror
_diffrn_radiation_probe x-ray
_diffrn_radiation_type CuK\a
_diffrn_radiation_wavelength 1.54184
_diffrn_reflns_av_R_equivalents 0.0349
_diffrn_reflns_av_unetI/netI 0.0558
_diffrn_reflns_Laue_measured_fraction_full 0.750
_diffrn_reflns_Laue_measured_fraction_max 0.749
_diffrn_reflns_limit_h_max 32
_diffrn_reflns_limit_h_min -15
_diffrn_reflns_limit_k_max 9
_diffrn_reflns_limit_k_min -11
_diffrn_reflns_limit_l_max 22
_diffrn_reflns_limit_l_min -21
_diffrn_reflns_number 13006
_diffrn_reflns_point_group_measured_fraction_full 0.750
_diffrn_reflns_point_group_measured_fraction_max 0.749
_diffrn_reflns_theta_full 67.684
_diffrn_reflns_theta_max 68.000
_diffrn_reflns_theta_min 3.481
_diffrn_source 'micro-focus sealed X-ray tube'
_diffrn_source_type 'SuperNova (Cu) X-ray Source'
_exptl_absorpt_coefficient_mu 14.539
_exptl_absorpt_correction_T_max 0.766
_exptl_absorpt_correction_T_min 0.576
_exptl_absorpt_correction_type gaussian
_exptl_absorpt_process_details
'CrysAlisPro 1.171.38.46 (Rigaku Oxford Diffraction, 2015) Numerical absorption correction based on gaussian integration over 			a multifaceted crystal model Empirical absorption correction using spherical harmonics, implemented in SCALE3 ABSPACK scaling algorithm.'
_exptl_crystal_colour purple
_exptl_crystal_density_diffrn 1.521
_exptl_crystal_description prism
_exptl_crystal_F_000 2488
_exptl_crystal_size_max 0.069
_exptl_crystal_size_mid 0.037
_exptl_crystal_size_min 0.032
_refine_diff_density_max 2.448
_refine_diff_density_min -1.948
_refine_diff_density_rms 0.149
_refine_ls_extinction_method none
_refine_ls_goodness_of_fit_ref 1.021
_refine_ls_hydrogen_treatment constr
_refine_ls_matrix_type full
_refine_ls_number_parameters 568
_refine_ls_number_reflns 7419
_refine_ls_number_restraints 1
_refine_ls_restrained_S_all 1.021
_refine_ls_R_factor_all 0.0848
_refine_ls_R_factor_gt 0.0617
_refine_ls_shift/su_max 0.000
_refine_ls_shift/su_mean 0.000
_refine_ls_structure_factor_coef Fsqd
_refine_ls_weighting_details 'w=1/[\s^2^(Fo^2^)+(0.0756P)^2^+47.7539P] where P=(Fo^2^+2Fc^2^)/3'
_refine_ls_weighting_scheme calc
_refine_ls_wR_factor_gt 0.1483
_refine_ls_wR_factor_ref 0.1679
_reflns_Friedel_coverage 0.000
_reflns_number_gt 5627
_reflns_number_total 7419
_reflns_threshold_expression 'I > 2\s(I)'
_cod_data_source_file c9cc02239b2.cif
_cod_data_source_block dea-528
_cod_database_code 7123277
_shelx_shelxl_version_number 2018/3
_chemical_oxdiff_formula 'C54 N  H64 Pd2 I2'
_shelx_space_group_comment
;
The symmetry employed for this shelxl refinement is uniquely defined
by the following loop, which should always be used as a source of
symmetry information in preference to the above space-group names.
They are only intended as comments.
;
_reflns_odcompleteness_completeness 75.69
_reflns_odcompleteness_iscentric 1
_reflns_odcompleteness_theta 66.97
_olex2_refinement_description
;
1. Fixed Uiso
 At 1.2 times of:
  All C(H) groups, All C(H,H) groups
 At 1.5 times of:
  All C(H,H,H) groups
2. Restrained distances
 C51-C53A \\sim C51-C53B
 with sigma of 0.02
3. Uiso/Uaniso restraints and constraints
Uanis(C57) = Uanis(C39)
Uanis(C52) = Uanis(C53A) = Uanis(C53B)
4. Others
 Sof(C53B)=Sof(H53D)=Sof(H53E)=Sof(H53F)=Sof(H51A)=1-FVAR(1)
 Sof(C53A)=Sof(H53A)=Sof(H53B)=Sof(H53C)=Sof(H51)=FVAR(1)
5.a Ternary CH refined with riding coordinates:
 C31(H31), C57(H57), C25(H25), C60(H60), C22(H22), C28(H28), C54(H54),
 C51(H51), C51(H51A)
5.b Aromatic/amide H refined with riding coordinates:
 C13(H13), C20(H20), C7(H7), C12(H12), C36(H36), C9(H9), C42(H42), C41(H41),
 C48(H48), C37(H37), C38(H38), C18(H18), C8(H8), C19(H19), C49(H49), C47(H47)
5.c Idealised Me refined as rotating group:
 C33(H33A,H33B,H33C), C27(H27A,H27B,H27C), C59(H59A,H59B,H59C), C62(H62A,H62B,
 H62C), C32(H32A,H32B,H32C), C24(H24A,H24B,H24C), C56(H56A,H56B,H56C), C58(H58A,
 H58B,H58C), C26(H26A,H26B,H26C), C55(H55A,H55B,H55C), C53A(H53A,H53B,H53C),
 C53B(H53D,H53E,H53F), C23(H23A,H23B,H23C), C61(H61A,H61B,H61C), C30(H30A,H30B,
 H30C), C29(H29A,H29B,H29C), C52(H52A,H52B,H52C)
;
_olex2_submission_special_instructions 'No special instructions were received'
_oxdiff_exptl_absorpt_empirical_details
'Empirical correction (ABSPACK) includes: - Absorption correction using spherical harmonics - Frame scaling'
_oxdiff_exptl_absorpt_empirical_full_max 1.823
_oxdiff_exptl_absorpt_empirical_full_min 0.697

loop_
_space_group_symop_operation_xyz
'x, y, z'
'-x, y+1/2, -z+1/2'
'-x, -y, -z'
'x, -y-1/2, z-1/2'

loop_
_atom_site_label
_atom_site_type_symbol
_atom_site_fract_x
_atom_site_fract_y
_atom_site_fract_z
_atom_site_U_iso_or_equiv
_atom_site_adp_type
_atom_site_occupancy
_atom_site_site_symmetry_order
_atom_site_calc_flag
_atom_site_refinement_flags_posn
_atom_site_refinement_flags_occupancy
_atom_site_disorder_assembly
_atom_site_disorder_group
I1 I 0.52465(3) 0.01877(12) 0.40526(5) 0.0749(4) Uani 1 1 d . . . .
Pd2 Pd 0.04769(3) 0.53395(8) 0.50115(4) 0.0319(2) Uani 1 1 d . . . .
I2 I -0.01676(3) 0.43267(8) 0.39044(4) 0.0468(2) Uani 1 1 d . . . .
Pd3 Pd 0.45435(3) 0.05494(8) 0.46739(4) 0.0347(2) Uani 1 1 d . . . .
C15 C 0.3835(3) 0.1343(11) 0.4120(5) 0.031(3) Uani 1 1 d . . . .
C44 C 0.1214(3) 0.5843(10) 0.5004(5) 0.029(2) Uani 1 1 d . . . .
N11 N 0.3399(3) 0.0653(8) 0.3801(4) 0.028(2) Uani 1 1 d . . . .
N14 N 0.3695(3) 0.2568(9) 0.3960(4) 0.029(2) Uani 1 1 d . . . .
N40 N 0.1371(3) 0.6160(9) 0.4452(4) 0.030(2) Uani 1 1 d . . . .
N43 N 0.1668(3) 0.5880(8) 0.5549(4) 0.031(2) Uani 1 1 d . . . .
C33 C 0.3122(5) -0.0734(15) 0.2056(6) 0.063(4) Uani 1 1 d . . . .
H33A H 0.301348 -0.157137 0.188029 0.094 Uiso 1 1 calc GR . . .
H33B H 0.322684 -0.025523 0.171854 0.094 Uiso 1 1 calc GR . . .
H33C H 0.283347 -0.030968 0.215282 0.094 Uiso 1 1 calc GR . . .
C13 C 0.3186(4) 0.2642(12) 0.3538(6) 0.038(3) Uani 1 1 d . . . .
H13 H 0.300455 0.338171 0.335575 0.045 Uiso 1 1 calc R . . .
C6 C 0.3419(3) -0.1430(11) 0.3310(5) 0.030(2) Uani 1 1 d . . . .
C45 C 0.1690(3) 0.5702(12) 0.6250(5) 0.038(3) Uani 1 1 d . . . .
C17 C 0.4245(3) 0.4269(11) 0.3740(5) 0.030(2) Uani 1 1 d . . . .
C5 C 0.3347(3) -0.0702(11) 0.3838(5) 0.032(2) Uani 1 1 d . . . .
C34 C 0.1031(3) 0.6246(11) 0.3764(5) 0.033(2) Uani 1 1 d . . . .
C20 C 0.4281(4) 0.5385(11) 0.5003(5) 0.033(2) Uani 1 1 d . . . .
H20 H 0.430486 0.575414 0.542640 0.040 Uiso 1 1 calc R . . .
C27 C 0.3854(5) 0.4325(13) 0.2452(6) 0.051(3) Uani 1 1 d . . . .
H27A H 0.351070 0.435784 0.251126 0.077 Uiso 1 1 calc GR . . .
H27B H 0.383412 0.386968 0.203598 0.077 Uiso 1 1 calc GR . . .
H27C H 0.397724 0.517485 0.242196 0.077 Uiso 1 1 calc GR . . .
C7 C 0.3327(4) -0.2721(12) 0.3313(6) 0.039(3) Uani 1 1 d . . . .
H7 H 0.337039 -0.322967 0.296076 0.046 Uiso 1 1 calc R . . .
C12 C 0.2998(4) 0.1457(12) 0.3437(6) 0.038(3) Uani 1 1 d . . . .
H12 H 0.266127 0.121620 0.317201 0.046 Uiso 1 1 calc R . . .
C36 C 0.0715(4) 0.5354(11) 0.2646(6) 0.040(3) Uani 1 1 d . . . .
H36 H 0.070546 0.469978 0.233433 0.047 Uiso 1 1 calc R . . .
C59 C 0.0153(4) 0.8509(13) 0.4149(7) 0.053(3) Uani 1 1 d . . . .
H59A H -0.010438 0.870564 0.371582 0.079 Uiso 1 1 calc GR . . .
H59B H 0.015913 0.917516 0.447439 0.079 Uiso 1 1 calc GR . . .
H59C H 0.006358 0.771712 0.432082 0.079 Uiso 1 1 calc GR . . .
C9 C 0.3113(4) -0.2544(12) 0.4362(6) 0.041(3) Uani 1 1 d . . . .
H9 H 0.302256 -0.293325 0.472000 0.049 Uiso 1 1 calc R . . .
C42 C 0.2098(4) 0.6209(11) 0.5323(5) 0.037(3) Uani 1 1 d . . . .
H42 H 0.244757 0.628415 0.559411 0.045 Uiso 1 1 calc R . . .
C41 C 0.1907(3) 0.6389(12) 0.4651(5) 0.039(3) Uani 1 1 d . . . .
H41 H 0.210038 0.662961 0.436076 0.047 Uiso 1 1 calc R . . .
C50 C 0.1703(4) 0.4451(13) 0.6500(6) 0.047(3) Uani 1 1 d . . . .
C10 C 0.3188(3) -0.1234(12) 0.4375(6) 0.038(3) Uani 1 1 d . . . .
C48 C 0.1691(5) 0.538(2) 0.7566(7) 0.078(6) Uani 1 1 d . . . .
H48 H 0.168658 0.527043 0.801787 0.094 Uiso 1 1 calc R . . .
C39 C 0.0718(4) 0.7336(11) 0.3557(6) 0.0355(18) Uani 1 1 d . . . .
C31 C 0.3588(4) -0.0837(11) 0.2722(5) 0.036(3) Uani 1 1 d . . . .
H31 H 0.371802 0.002528 0.286253 0.044 Uiso 1 1 calc R . . .
C37 C 0.0404(4) 0.6428(12) 0.2426(6) 0.041(3) Uani 1 1 d . . . .
H37 H 0.019206 0.649084 0.196947 0.049 Uiso 1 1 calc R . . .
C57 C 0.0696(4) 0.8396(10) 0.4049(6) 0.0355(18) Uani 1 1 d . . . .
H57 H 0.094276 0.816751 0.449839 0.043 Uiso 1 1 calc R . . .
C62 C 0.1855(4) 0.4069(13) 0.3301(7) 0.056(4) Uani 1 1 d . . . .
H62A H 0.174867 0.405806 0.280567 0.084 Uiso 1 1 calc GR . . .
H62B H 0.206819 0.333357 0.347660 0.084 Uiso 1 1 calc GR . . .
H62C H 0.205538 0.482626 0.346694 0.084 Uiso 1 1 calc GR . . .
C38 C 0.0409(4) 0.7390(12) 0.2877(5) 0.039(3) Uani 1 1 d . . . .
H38 H 0.019843 0.810154 0.272218 0.047 Uiso 1 1 calc R . . .
C16 C 0.4016(3) 0.3700(10) 0.4197(5) 0.027(2) Uani 1 1 d . . . .
C25 C 0.4232(4) 0.3647(12) 0.3064(6) 0.039(3) Uani 1 1 d . . . .
H25 H 0.411041 0.276733 0.306920 0.047 Uiso 1 1 calc R . . .
C21 C 0.4025(3) 0.4216(10) 0.4824(5) 0.029(2) Uani 1 1 d . . . .
C18 C 0.4489(3) 0.5439(11) 0.3942(5) 0.036(3) Uani 1 1 d . . . .
H18 H 0.464753 0.585321 0.365435 0.043 Uiso 1 1 calc R . . .
C8 C 0.3170(4) -0.3266(13) 0.3835(6) 0.043(3) Uani 1 1 d . . . .
H8 H 0.310203 -0.413611 0.382643 0.052 Uiso 1 1 calc R . . .
C35 C 0.1034(4) 0.5242(11) 0.3308(6) 0.036(3) Uani 1 1 d . . . .
C19 C 0.4499(3) 0.5997(11) 0.4555(5) 0.033(2) Uani 1 1 d . . . .
H19 H 0.465486 0.679207 0.467092 0.040 Uiso 1 1 calc R . . .
C46 C 0.1702(4) 0.6779(13) 0.6655(6) 0.048(3) Uani 1 1 d . . . .
C32 C 0.4038(5) -0.1602(13) 0.2572(7) 0.056(4) Uani 1 1 d . . . .
H32A H 0.391151 -0.243020 0.239975 0.083 Uiso 1 1 calc GR . . .
H32B H 0.432680 -0.168961 0.298937 0.083 Uiso 1 1 calc GR . . .
H32C H 0.415564 -0.115831 0.223364 0.083 Uiso 1 1 calc GR . . .
C24 C 0.3233(4) 0.4151(14) 0.5239(7) 0.061(4) Uani 1 1 d . . . .
H24A H 0.327841 0.501287 0.540401 0.092 Uiso 1 1 calc GR . . .
H24B H 0.305847 0.366651 0.550392 0.092 Uiso 1 1 calc GR . . .
H24C H 0.302305 0.414500 0.476197 0.092 Uiso 1 1 calc GR . . .
C56 C 0.1163(6) 0.8659(15) 0.6114(8) 0.072(4) Uani 1 1 d . . . .
H56A H 0.092960 0.808578 0.579737 0.108 Uiso 1 1 calc GR . . .
H56B H 0.117394 0.945683 0.588849 0.108 Uiso 1 1 calc GR . . .
H56C H 0.103962 0.879707 0.650426 0.108 Uiso 1 1 calc GR . . .
C60 C 0.1366(4) 0.4049(11) 0.3545(6) 0.041(3) Uani 1 1 d . . . .
H60 H 0.148862 0.405973 0.405051 0.049 Uiso 1 1 calc R . . .
C22 C 0.3766(4) 0.3566(12) 0.5311(5) 0.037(3) Uani 1 1 d . . . .
H22 H 0.370478 0.267634 0.516275 0.044 Uiso 1 1 calc R . . .
C28 C 0.3104(5) -0.0391(13) 0.4940(7) 0.053(3) Uani 1 1 d . . . .
H28 H 0.333270 0.035502 0.498595 0.063 Uiso 1 1 calc R . . .
C49 C 0.1694(4) 0.4321(16) 0.7166(7) 0.061(4) Uani 1 1 d . . . .
H49 H 0.168844 0.351203 0.734966 0.073 Uiso 1 1 calc R . . .
C58 C 0.0878(6) 0.9646(12) 0.3848(7) 0.060(4) Uani 1 1 d . . . .
H58A H 0.068557 0.983410 0.337655 0.090 Uiso 1 1 calc GR . . .
H58B H 0.124750 0.959653 0.389688 0.090 Uiso 1 1 calc GR . . .
H58C H 0.081939 1.030696 0.414108 0.090 Uiso 1 1 calc GR . . .
C26 C 0.4786(4) 0.3609(13) 0.2988(6) 0.052(3) Uani 1 1 d . . . .
H26A H 0.493427 0.445015 0.305202 0.077 Uiso 1 1 calc GR . . .
H26B H 0.476517 0.330843 0.253509 0.077 Uiso 1 1 calc GR . . .
H26C H 0.500433 0.304674 0.332789 0.077 Uiso 1 1 calc GR . . .
C54 C 0.1700(6) 0.8101(14) 0.6351(8) 0.068(4) Uani 1 1 d . . . .
H54 H 0.180567 0.798651 0.593493 0.082 Uiso 1 1 calc R . . .
C55 C 0.2100(8) 0.8938(17) 0.6808(11) 0.119(8) Uani 1 1 d . . . .
H55A H 0.202053 0.906235 0.723230 0.179 Uiso 1 1 calc GR . . .
H55B H 0.209884 0.974491 0.658630 0.179 Uiso 1 1 calc GR . . .
H55C H 0.244056 0.855083 0.690262 0.179 Uiso 1 1 calc GR . . .
C53A C 0.1282(19) 0.230(4) 0.577(4) 0.076(4) Uani 0.39(8) 1 d D P A 1
H53A H 0.141809 0.157863 0.559725 0.114 Uiso 0.39(8) 1 calc GR P A 1
H53B H 0.100432 0.268608 0.541130 0.114 Uiso 0.39(8) 1 calc GR P A 1
H53C H 0.114774 0.203742 0.613874 0.114 Uiso 0.39(8) 1 calc GR P A 1
C53B C 0.1217(10) 0.250(3) 0.600(3) 0.076(4) Uani 0.61(8) 1 d D P A 2
H53D H 0.123482 0.169910 0.577903 0.114 Uiso 0.61(8) 1 calc GR P A 2
H53E H 0.091558 0.296875 0.572544 0.114 Uiso 0.61(8) 1 calc GR P A 2
H53F H 0.118822 0.235567 0.644906 0.114 Uiso 0.61(8) 1 calc GR P A 2
C23 C 0.4106(4) 0.3553(14) 0.6053(6) 0.055(4) Uani 1 1 d . . . .
H23A H 0.442043 0.307274 0.609420 0.083 Uiso 1 1 calc GR . . .
H23B H 0.391563 0.316716 0.633156 0.083 Uiso 1 1 calc GR . . .
H23C H 0.419858 0.441031 0.620608 0.083 Uiso 1 1 calc GR . . .
C61 C 0.1054(5) 0.2830(12) 0.3324(8) 0.060(4) Uani 1 1 d . . . .
H61A H 0.094638 0.276221 0.283055 0.091 Uiso 1 1 calc GR . . .
H61B H 0.074873 0.284313 0.347899 0.091 Uiso 1 1 calc GR . . .
H61C H 0.127051 0.211220 0.352378 0.091 Uiso 1 1 calc GR . . .
C30 C 0.2534(6) 0.0080(15) 0.4735(8) 0.071(5) Uani 1 1 d . . . .
H30A H 0.244603 0.047907 0.428963 0.107 Uiso 1 1 calc GR . . .
H30B H 0.249596 0.068489 0.506945 0.107 Uiso 1 1 calc GR . . .
H30C H 0.230270 -0.062850 0.471617 0.107 Uiso 1 1 calc GR . . .
C47 C 0.1695(6) 0.6592(18) 0.7308(8) 0.074(5) Uani 1 1 d . . . .
H47 H 0.169314 0.729069 0.758787 0.089 Uiso 1 1 calc R . . .
C29 C 0.3244(6) -0.1053(15) 0.5647(7) 0.071(5) Uani 1 1 d . . . .
H29A H 0.358206 -0.145600 0.574281 0.107 Uiso 1 1 calc GR . . .
H29B H 0.298226 -0.168327 0.564123 0.107 Uiso 1 1 calc GR . . .
H29C H 0.325588 -0.043298 0.599747 0.107 Uiso 1 1 calc GR . . .
C52 C 0.2231(6) 0.2539(15) 0.6370(8) 0.076(4) Uani 1 1 d . . . .
H52A H 0.252488 0.311510 0.649706 0.114 Uiso 1 1 calc GR . . .
H52B H 0.227766 0.193868 0.603761 0.114 Uiso 1 1 calc GR . . .
H52C H 0.221029 0.209263 0.677142 0.114 Uiso 1 1 calc GR . . .
C51 C 0.1728(6) 0.3284(14) 0.6058(8) 0.067(4) Uani 1 1 d D . . .
H51 H 0.177636 0.365569 0.564003 0.081 Uiso 0.39(8) 1 calc R P A 1
H51A H 0.171801 0.357414 0.559660 0.081 Uiso 0.61(8) 1 calc R P A 2

loop_
_atom_site_aniso_label
_atom_site_aniso_U_11
_atom_site_aniso_U_22
_atom_site_aniso_U_33
_atom_site_aniso_U_23
_atom_site_aniso_U_13
_atom_site_aniso_U_12
I1 0.0527(5) 0.1318(10) 0.0473(6) 0.0277(5) 0.0259(4) 0.0325(5)
Pd2 0.0260(3) 0.0418(6) 0.0292(4) 0.0033(3) 0.0103(3) -0.0026(3)
I2 0.0372(3) 0.0697(6) 0.0369(5) -0.0128(4) 0.0161(3) -0.0141(4)
Pd3 0.0244(3) 0.0407(6) 0.0356(5) 0.0006(4) 0.0044(3) -0.0001(3)
C15 0.024(4) 0.044(8) 0.021(6) 0.001(5) 0.002(4) -0.005(5)
C44 0.026(4) 0.024(7) 0.037(6) 0.010(4) 0.009(4) 0.004(4)
N11 0.018(3) 0.030(6) 0.035(5) -0.005(4) 0.005(3) -0.006(3)
N14 0.023(3) 0.025(6) 0.034(5) 0.004(4) 0.002(3) 0.005(4)
N40 0.023(3) 0.040(6) 0.029(5) 0.008(4) 0.010(3) -0.003(4)
N43 0.025(4) 0.027(6) 0.042(6) 0.006(4) 0.011(3) -0.008(4)
C33 0.050(7) 0.096(13) 0.038(8) 0.018(7) 0.007(6) 0.003(7)
C13 0.029(5) 0.033(8) 0.047(7) -0.002(5) 0.005(4) -0.003(5)
C6 0.025(4) 0.036(8) 0.029(6) 0.000(5) 0.007(4) 0.004(4)
C45 0.021(4) 0.064(9) 0.029(6) 0.018(6) 0.008(4) 0.002(5)
C17 0.018(4) 0.038(8) 0.031(6) 0.003(5) 0.004(3) 0.008(4)
C5 0.022(4) 0.033(8) 0.036(6) -0.002(5) 0.002(4) -0.008(4)
C34 0.027(4) 0.044(8) 0.029(6) 0.009(5) 0.011(4) -0.004(5)
C20 0.029(4) 0.039(8) 0.026(6) -0.010(5) 0.001(4) -0.001(5)
C27 0.062(7) 0.059(10) 0.032(7) -0.010(6) 0.012(5) 0.005(7)
C7 0.033(5) 0.049(9) 0.031(6) 0.001(5) 0.005(4) 0.006(5)
C12 0.021(4) 0.043(9) 0.043(7) -0.005(5) -0.003(4) 0.000(5)
C36 0.046(6) 0.042(8) 0.033(7) -0.003(5) 0.016(5) -0.006(6)
C59 0.050(6) 0.055(9) 0.063(9) 0.004(7) 0.032(6) 0.009(6)
C9 0.032(5) 0.046(9) 0.042(7) 0.011(6) 0.007(4) -0.009(5)
C42 0.025(4) 0.055(9) 0.030(7) 0.009(5) 0.005(4) -0.010(5)
C41 0.022(4) 0.063(9) 0.032(7) 0.012(5) 0.005(4) -0.006(5)
C50 0.029(5) 0.063(10) 0.046(8) 0.021(6) 0.007(5) -0.007(5)
C10 0.022(4) 0.053(9) 0.036(7) -0.004(5) 0.005(4) -0.013(5)
C48 0.051(7) 0.16(2) 0.024(8) 0.012(10) 0.018(6) 0.030(10)
C39 0.041(4) 0.026(6) 0.040(5) 0.007(3) 0.014(3) -0.001(3)
C31 0.042(5) 0.040(8) 0.031(6) -0.009(5) 0.016(5) -0.002(5)
C37 0.040(5) 0.051(9) 0.026(7) 0.007(5) 0.003(4) 0.002(5)
C57 0.041(4) 0.026(6) 0.040(5) 0.007(3) 0.014(3) -0.001(3)
C62 0.041(6) 0.049(9) 0.086(11) -0.005(7) 0.031(6) 0.001(6)
C38 0.038(5) 0.047(9) 0.029(7) 0.006(5) 0.007(4) 0.008(5)
C16 0.022(4) 0.020(7) 0.034(6) 0.004(4) 0.000(4) 0.003(4)
C25 0.036(5) 0.047(8) 0.036(7) -0.006(5) 0.012(4) -0.006(5)
C21 0.025(4) 0.033(7) 0.028(6) 0.000(5) 0.004(4) -0.005(4)
C18 0.027(4) 0.056(9) 0.026(6) 0.008(5) 0.010(4) 0.004(5)
C8 0.031(5) 0.046(9) 0.049(8) 0.005(6) 0.008(5) -0.005(5)
C35 0.032(5) 0.040(8) 0.038(7) 0.000(5) 0.017(4) -0.002(5)
C19 0.026(4) 0.027(7) 0.039(7) 0.003(5) -0.001(4) -0.002(4)
C46 0.047(6) 0.059(11) 0.032(8) -0.013(6) 0.003(5) 0.009(6)
C32 0.051(6) 0.059(10) 0.072(10) 0.017(7) 0.041(7) 0.011(6)
C24 0.040(6) 0.088(12) 0.062(9) 0.019(8) 0.026(6) -0.001(7)
C56 0.080(10) 0.061(11) 0.083(12) 0.000(9) 0.039(9) 0.009(8)
C60 0.037(5) 0.033(8) 0.052(8) 0.004(5) 0.014(5) 0.002(5)
C22 0.040(5) 0.040(8) 0.032(7) 0.005(5) 0.012(4) -0.002(5)
C28 0.064(7) 0.050(9) 0.052(8) 0.000(6) 0.030(6) -0.023(7)
C49 0.040(6) 0.092(13) 0.053(9) 0.048(8) 0.016(6) 0.005(7)
C58 0.082(9) 0.045(9) 0.069(10) -0.011(7) 0.047(8) -0.011(7)
C26 0.051(6) 0.063(10) 0.049(8) 0.003(6) 0.027(6) 0.009(6)
C54 0.070(9) 0.046(11) 0.084(12) -0.016(8) 0.016(8) 0.003(8)
C55 0.124(16) 0.036(13) 0.16(2) -0.012(12) -0.016(15) -0.013(11)
C53A 0.085(8) 0.056(9) 0.087(11) -0.014(7) 0.026(7) 0.004(7)
C53B 0.085(8) 0.056(9) 0.087(11) -0.014(7) 0.026(7) 0.004(7)
C23 0.047(6) 0.074(11) 0.043(8) 0.013(7) 0.010(5) -0.006(7)
C61 0.056(7) 0.043(9) 0.094(11) 0.002(8) 0.041(7) 0.001(7)
C30 0.075(9) 0.077(12) 0.074(11) -0.028(8) 0.041(8) -0.006(8)
C47 0.072(9) 0.088(14) 0.059(11) -0.014(9) 0.016(7) 0.030(9)
C29 0.083(10) 0.088(13) 0.045(9) -0.015(8) 0.023(7) -0.046(9)
C52 0.085(8) 0.056(9) 0.087(11) -0.014(7) 0.026(7) 0.004(7)
C51 0.094(11) 0.038(10) 0.053(10) 0.011(7) -0.002(7) -0.006(8)

loop_
_atom_type_symbol
_atom_type_description
_atom_type_scat_dispersion_real
_atom_type_scat_dispersion_imag
_atom_type_scat_source
C C 0.0181 0.0091 'International Tables Vol C Tables 4.2.6.8 and 6.1.1.4'
H H 0.0000 0.0000 'International Tables Vol C Tables 4.2.6.8 and 6.1.1.4'
N N 0.0311 0.0180 'International Tables Vol C Tables 4.2.6.8 and 6.1.1.4'
Pd Pd 0.1215 3.9337 'International Tables Vol C Tables 4.2.6.8 and 6.1.1.4'
I I -0.3257 6.8362 'International Tables Vol C Tables 4.2.6.8 and 6.1.1.4'

loop_
_exptl_crystal_face_index_h
_exptl_crystal_face_index_k
_exptl_crystal_face_index_l
_exptl_crystal_face_perp_dist
-4 -5 -7 0.0016
17 -1 -6 0.0250
9 -4 5 0.0328
-17 2 4 0.0023
9 0 -13 0.0110
-9 1 13 0.0205
11 4 3 0.0301

loop_
_geom_angle_atom_site_label_1
_geom_angle_atom_site_label_2
_geom_angle_atom_site_label_3
_geom_angle
_geom_angle_site_symmetry_1
_geom_angle_site_symmetry_3
Pd3 I1 Pd3 61.50(3) . 3_656
I2 Pd2 Pd2 59.69(3) 3_566 3_566
I2 Pd2 Pd2 59.74(3) . 3_566
I2 Pd2 I2 119.42(3) . 3_566
C44 Pd2 Pd2 178.4(3) . 3_566
C44 Pd2 I2 118.7(3) . .
C44 Pd2 I2 121.9(3) . 3_566
Pd2 I2 Pd2 60.58(3) . 3_566
I1 Pd3 I1 118.50(3) . 3_656
I1 Pd3 Pd3 59.15(3) 3_656 3_656
I1 Pd3 Pd3 59.35(3) . 3_656
C15 Pd3 I1 123.2(3) . 3_656
C15 Pd3 I1 118.2(3) . .
C15 Pd3 Pd3 176.8(3) . 3_656
N11 C15 Pd3 123.7(8) . .
N14 C15 Pd3 131.1(7) . .
N14 C15 N11 105.1(8) . .
N40 C44 Pd2 127.9(7) . .
N40 C44 N43 104.1(7) . .
N43 C44 Pd2 128.0(7) . .
C15 N11 C5 126.1(8) . .
C15 N11 C12 109.8(9) . .
C12 N11 C5 124.1(8) . .
C15 N14 C13 110.7(9) . .
C15 N14 C16 127.3(8) . .
C13 N14 C16 122.0(9) . .
C44 N40 C34 124.5(7) . .
C44 N40 C41 110.8(9) . .
C41 N40 C34 124.7(8) . .
C44 N43 C45 124.3(7) . .
C44 N43 C42 110.5(8) . .
C42 N43 C45 125.0(8) . .
H33A C33 H33B 109.5 . .
H33A C33 H33C 109.5 . .
H33B C33 H33C 109.5 . .
C31 C33 H33A 109.5 . .
C31 C33 H33B 109.5 . .
C31 C33 H33C 109.5 . .
N14 C13 H13 126.3 . .
C12 C13 N14 107.3(10) . .
C12 C13 H13 126.3 . .
C5 C6 C31 121.9(10) . .
C7 C6 C5 118.3(10) . .
C7 C6 C31 119.9(9) . .
C50 C45 N43 118.3(11) . .
C46 C45 N43 118.2(10) . .
C46 C45 C50 123.4(11) . .
C16 C17 C25 122.0(10) . .
C18 C17 C16 116.2(9) . .
C18 C17 C25 121.8(9) . .
C6 C5 N11 118.0(9) . .
C6 C5 C10 122.3(11) . .
C10 C5 N11 119.5(10) . .
C39 C34 N40 119.3(10) . .
C39 C34 C35 122.5(10) . .
C35 C34 N40 118.1(10) . .
C21 C20 H20 119.7 . .
C19 C20 H20 119.7 . .
C19 C20 C21 120.6(9) . .
H27A C27 H27B 109.5 . .
H27A C27 H27C 109.5 . .
H27B C27 H27C 109.5 . .
C25 C27 H27A 109.5 . .
C25 C27 H27B 109.5 . .
C25 C27 H27C 109.5 . .
C6 C7 H7 119.7 . .
C6 C7 C8 120.5(11) . .
C8 C7 H7 119.7 . .
N11 C12 H12 126.4 . .
C13 C12 N11 107.1(9) . .
C13 C12 H12 126.4 . .
C37 C36 H36 119.4 . .
C35 C36 H36 119.4 . .
C35 C36 C37 121.2(11) . .
H59A C59 H59B 109.5 . .
H59A C59 H59C 109.5 . .
H59B C59 H59C 109.5 . .
C57 C59 H59A 109.5 . .
C57 C59 H59B 109.5 . .
C57 C59 H59C 109.5 . .
C10 C9 H9 119.4 . .
C8 C9 H9 119.4 . .
C8 C9 C10 121.1(11) . .
N43 C42 H42 126.8 . .
C41 C42 N43 106.3(8) . .
C41 C42 H42 126.8 . .
N40 C41 H41 125.9 . .
C42 C41 N40 108.2(8) . .
C42 C41 H41 125.9 . .
C45 C50 C51 122.3(11) . .
C49 C50 C45 116.4(13) . .
C49 C50 C51 121.3(13) . .
C5 C10 C28 120.5(11) . .
C9 C10 C5 117.1(10) . .
C9 C10 C28 122.4(10) . .
C49 C48 H48 119.5 . .
C49 C48 C47 121.1(13) . .
C47 C48 H48 119.5 . .
C34 C39 C57 122.9(10) . .
C38 C39 C34 116.9(11) . .
C38 C39 C57 120.2(10) . .
C33 C31 H31 108.0 . .
C33 C31 C32 109.1(10) . .
C6 C31 C33 111.4(9) . .
C6 C31 H31 108.0 . .
C6 C31 C32 112.0(9) . .
C32 C31 H31 108.0 . .
C36 C37 H37 119.9 . .
C38 C37 C36 120.1(10) . .
C38 C37 H37 119.9 . .
C59 C57 H57 106.7 . .
C39 C57 C59 112.2(9) . .
C39 C57 H57 106.7 . .
C58 C57 C59 111.7(10) . .
C58 C57 C39 112.4(9) . .
C58 C57 H57 106.7 . .
H62A C62 H62B 109.5 . .
H62A C62 H62C 109.5 . .
H62B C62 H62C 109.5 . .
C60 C62 H62A 109.5 . .
C60 C62 H62B 109.5 . .
C60 C62 H62C 109.5 . .
C39 C38 H38 119.1 . .
C37 C38 C39 121.8(11) . .
C37 C38 H38 119.1 . .
C17 C16 N14 117.4(9) . .
C21 C16 N14 118.0(8) . .
C21 C16 C17 124.3(10) . .
C17 C25 C27 111.5(9) . .
C17 C25 H25 108.1 . .
C17 C25 C26 110.5(9) . .
C27 C25 H25 108.1 . .
C27 C25 C26 110.3(9) . .
C26 C25 H25 108.1 . .
C20 C21 C22 120.3(9) . .
C16 C21 C20 116.9(9) . .
C16 C21 C22 122.8(9) . .
C17 C18 H18 119.2 . .
C19 C18 C17 121.5(9) . .
C19 C18 H18 119.2 . .
C7 C8 H8 119.7 . .
C9 C8 C7 120.7(12) . .
C9 C8 H8 119.7 . .
C34 C35 C60 121.9(10) . .
C36 C35 C34 117.4(10) . .
C36 C35 C60 120.6(11) . .
C20 C19 H19 119.8 . .
C18 C19 C20 120.5(10) . .
C18 C19 H19 119.8 . .
C45 C46 C54 120.3(11) . .
C47 C46 C45 117.4(14) . .
C47 C46 C54 122.3(13) . .
C31 C32 H32A 109.5 . .
C31 C32 H32B 109.5 . .
C31 C32 H32C 109.5 . .
H32A C32 H32B 109.5 . .
H32A C32 H32C 109.5 . .
H32B C32 H32C 109.5 . .
H24A C24 H24B 109.5 . .
H24A C24 H24C 109.5 . .
H24B C24 H24C 109.5 . .
C22 C24 H24A 109.5 . .
C22 C24 H24B 109.5 . .
C22 C24 H24C 109.5 . .
H56A C56 H56B 109.5 . .
H56A C56 H56C 109.5 . .
H56B C56 H56C 109.5 . .
C54 C56 H56A 109.5 . .
C54 C56 H56B 109.5 . .
C54 C56 H56C 109.5 . .
C62 C60 H60 107.3 . .
C35 C60 C62 110.9(9) . .
C35 C60 H60 107.3 . .
C61 C60 C62 111.0(10) . .
C61 C60 C35 112.8(9) . .
C61 C60 H60 107.3 . .
C21 C22 H22 107.0 . .
C24 C22 C21 110.7(9) . .
C24 C22 H22 107.0 . .
C23 C22 C21 113.7(9) . .
C23 C22 C24 111.0(10) . .
C23 C22 H22 107.0 . .
C10 C28 H28 107.8 . .
C10 C28 C30 110.3(10) . .
C10 C28 C29 113.3(12) . .
C30 C28 H28 107.8 . .
C30 C28 C29 109.7(11) . .
C29 C28 H28 107.8 . .
C50 C49 C48 120.7(14) . .
C50 C49 H49 119.7 . .
C48 C49 H49 119.7 . .
C57 C58 H58A 109.5 . .
C57 C58 H58B 109.5 . .
C57 C58 H58C 109.5 . .
H58A C58 H58B 109.5 . .
H58A C58 H58C 109.5 . .
H58B C58 H58C 109.5 . .
C25 C26 H26A 109.5 . .
C25 C26 H26B 109.5 . .
C25 C26 H26C 109.5 . .
H26A C26 H26B 109.5 . .
H26A C26 H26C 109.5 . .
H26B C26 H26C 109.5 . .
C46 C54 H54 105.9 . .
C56 C54 C46 112.2(13) . .
C56 C54 H54 105.9 . .
C55 C54 C46 112.1(14) . .
C55 C54 C56 114.2(14) . .
C55 C54 H54 105.9 . .
C54 C55 H55A 109.5 . .
C54 C55 H55B 109.5 . .
C54 C55 H55C 109.5 . .
H55A C55 H55B 109.5 . .
H55A C55 H55C 109.5 . .
H55B C55 H55C 109.5 . .
H53A C53A H53B 109.5 . .
H53A C53A H53C 109.5 . .
H53B C53A H53C 109.5 . .
C51 C53A H53A 109.5 . .
C51 C53A H53B 109.5 . .
C51 C53A H53C 109.5 . .
H53D C53B H53E 109.5 . .
H53D C53B H53F 109.5 . .
H53E C53B H53F 109.5 . .
C51 C53B H53D 109.5 . .
C51 C53B H53E 109.5 . .
C51 C53B H53F 109.5 . .
C22 C23 H23A 109.5 . .
C22 C23 H23B 109.5 . .
C22 C23 H23C 109.5 . .
H23A C23 H23B 109.5 . .
H23A C23 H23C 109.5 . .
H23B C23 H23C 109.5 . .
C60 C61 H61A 109.5 . .
C60 C61 H61B 109.5 . .
C60 C61 H61C 109.5 . .
H61A C61 H61B 109.5 . .
H61A C61 H61C 109.5 . .
H61B C61 H61C 109.5 . .
C28 C30 H30A 109.5 . .
C28 C30 H30B 109.5 . .
C28 C30 H30C 109.5 . .
H30A C30 H30B 109.5 . .
H30A C30 H30C 109.5 . .
H30B C30 H30C 109.5 . .
C48 C47 H47 119.6 . .
C46 C47 C48 120.9(14) . .
C46 C47 H47 119.6 . .
C28 C29 H29A 109.5 . .
C28 C29 H29B 109.5 . .
C28 C29 H29C 109.5 . .
H29A C29 H29B 109.5 . .
H29A C29 H29C 109.5 . .
H29B C29 H29C 109.5 . .
H52A C52 H52B 109.5 . .
H52A C52 H52C 109.5 . .
H52B C52 H52C 109.5 . .
C51 C52 H52A 109.5 . .
C51 C52 H52B 109.5 . .
C51 C52 H52C 109.5 . .
C50 C51 C53A 126(3) . .
C50 C51 C53B 106(2) . .
C50 C51 H51 103.5 . .
C50 C51 H51A 108.8 . .
C53A C51 H51 103.5 . .
C53B C51 H51A 108.8 . .
C52 C51 C50 111.0(12) . .
C52 C51 C53A 107(3) . .
C52 C51 C53B 113.6(18) . .
C52 C51 H51 103.5 . .
C52 C51 H51A 108.8 . .

loop_
_geom_bond_atom_site_label_1
_geom_bond_atom_site_label_2
_geom_bond_distance
_geom_bond_site_symmetry_2
I1 Pd3 2.5927(10) .
I1 Pd3 2.5979(12) 3_656
Pd2 Pd2 2.6296(12) 3_566
Pd2 I2 2.6061(11) .
Pd2 I2 2.6074(9) 3_566
Pd2 C44 2.041(9) .
Pd3 Pd3 2.6539(14) 3_656
Pd3 C15 2.057(10) .
C15 N11 1.355(12) .
C15 N14 1.351(14) .
C44 N40 1.357(12) .
C44 N43 1.368(12) .
N11 C5 1.433(14) .
N11 C12 1.386(13) .
N14 C13 1.369(12) .
N14 C16 1.458(13) .
N40 C34 1.421(13) .
N40 C41 1.383(11) .
N43 C45 1.425(13) .
N43 C42 1.404(11) .
C33 H33A 0.9600 .
C33 H33B 0.9600 .
C33 H33C 0.9600 .
C33 C31 1.538(16) .
C13 H13 0.9300 .
C13 C12 1.333(16) .
C6 C5 1.380(14) .
C6 C7 1.379(16) .
C6 C31 1.535(14) .
C45 C50 1.405(16) .
C45 C46 1.393(17) .
C17 C16 1.396(13) .
C17 C25 1.515(14) .
C17 C18 1.392(15) .
C5 C10 1.404(14) .
C34 C39 1.402(15) .
C34 C35 1.406(15) .
C20 H20 0.9300 .
C20 C21 1.398(14) .
C20 C19 1.381(14) .
C27 H27A 0.9600 .
C27 H27B 0.9600 .
C27 H27C 0.9600 .
C27 C25 1.519(16) .
C7 H7 0.9300 .
C7 C8 1.381(15) .
C12 H12 0.9300 .
C36 H36 0.9300 .
C36 C37 1.391(16) .
C36 C35 1.362(15) .
C59 H59A 0.9600 .
C59 H59B 0.9600 .
C59 H59C 0.9600 .
C59 C57 1.528(13) .
C9 H9 0.9300 .
C9 C10 1.389(17) .
C9 C8 1.360(16) .
C42 H42 0.9300 .
C42 C41 1.320(14) .
C41 H41 0.9300 .
C50 C49 1.372(18) .
C50 C51 1.53(2) .
C10 C28 1.521(17) .
C48 H48 0.9300 .
C48 C49 1.38(2) .
C48 C47 1.38(2) .
C39 C57 1.510(15) .
C39 C38 1.379(15) .
C31 H31 0.9800 .
C31 C32 1.552(14) .
C37 H37 0.9300 .
C37 C38 1.363(16) .
C57 H57 0.9800 .
C57 C58 1.501(15) .
C62 H62A 0.9600 .
C62 H62B 0.9600 .
C62 H62C 0.9600 .
C62 C60 1.534(14) .
C38 H38 0.9300 .
C16 C21 1.380(14) .
C25 H25 0.9800 .
C25 C26 1.532(13) .
C21 C22 1.530(13) .
C18 H18 0.9300 .
C18 C19 1.372(15) .
C8 H8 0.9300 .
C35 C60 1.525(15) .
C19 H19 0.9300 .
C46 C54 1.52(2) .
C46 C47 1.35(2) .
C32 H32A 0.9600 .
C32 H32B 0.9600 .
C32 H32C 0.9600 .
C24 H24A 0.9600 .
C24 H24B 0.9600 .
C24 H24C 0.9600 .
C24 C22 1.516(15) .
C56 H56A 0.9600 .
C56 H56B 0.9600 .
C56 H56C 0.9600 .
C56 C54 1.483(18) .
C60 H60 0.9800 .
C60 C61 1.517(16) .
C22 H22 0.9800 .
C22 C23 1.505(16) .
C28 H28 0.9800 .
C28 C30 1.530(18) .
C28 C29 1.539(18) .
C49 H49 0.9300 .
C58 H58A 0.9600 .
C58 H58B 0.9600 .
C58 H58C 0.9600 .
C26 H26A 0.9600 .
C26 H26B 0.9600 .
C26 H26C 0.9600 .
C54 H54 0.9800 .
C54 C55 1.47(2) .
C55 H55A 0.9600 .
C55 H55B 0.9600 .
C55 H55C 0.9600 .
C53A H53A 0.9600 .
C53A H53B 0.9600 .
C53A H53C 0.9600 .
C53A C51 1.54(2) .
C53B H53D 0.9600 .
C53B H53E 0.9600 .
C53B H53F 0.9600 .
C53B C51 1.56(2) .
C23 H23A 0.9600 .
C23 H23B 0.9600 .
C23 H23C 0.9600 .
C61 H61A 0.9600 .
C61 H61B 0.9600 .
C61 H61C 0.9600 .
C30 H30A 0.9600 .
C30 H30B 0.9600 .
C30 H30C 0.9600 .
C47 H47 0.9300 .
C29 H29A 0.9600 .
C29 H29B 0.9600 .
C29 H29C 0.9600 .
C52 H52A 0.9600 .
C52 H52B 0.9600 .
C52 H52C 0.9600 .
C52 C51 1.52(2) .
C51 H51 0.9800 .
C51 H51A 0.9800 .

loop_
_exptl_oxdiff_crystal_face_indexfrac_h
_exptl_oxdiff_crystal_face_indexfrac_k
_exptl_oxdiff_crystal_face_indexfrac_l
_exptl_oxdiff_crystal_face_x
_exptl_oxdiff_crystal_face_y
_exptl_oxdiff_crystal_face_z
-3.7015 -5.2391 -6.7412 -0.9428 0.3333 0.0090
16.8557 -0.9607 -6.1973 0.1765 0.5016 0.8469
8.8922 -4.1774 5.4481 0.3328 0.9412 -0.0589
-16.6050 1.9161 3.8022 -0.2372 -0.6729 -0.7007
9.2570 -0.4064 -12.7812 -0.4552 0.0108 0.8903
-8.8158 0.5482 12.8532 0.4867 -0.0117 -0.8735
11.4872 3.9988 3.1742 0.9209 -0.0240 0.3891
